data_7224567
loop_
_publ_author_name
'Solel, Ephrath'
'Singh, Mandeep'
'Reany, Ofer'
'Keinan, Ehud'

_publ_section_title
;
 Enhanced anion binding by heteroatom replacement in bambusurils.
;
_journal_issue 19
_journal_name_full 'Physical chemistry chemical physics : PCCP'
_journal_page_first 13180
_journal_page_last 13185
_journal_paper_doi 10.1039/c6cp00442c
_journal_volume 18
_journal_year 2016
_chemical_absolute_configuration unk
_chemical_formula_moiety 'C11 H20 N5 O1, C1 F3 O3 S'
_chemical_formula_sum 'C12 H20 F3 N5 O4 S'
_chemical_formula_weight 387.39
_chemical_name_common Ofer10
_chemical_name_systematic semiaza-glycoluril
_space_group_IT_number 2
_symmetry_cell_setting triclinic
_symmetry_space_group_name_Hall '-P 1'
_symmetry_space_group_name_H-M 'P -1'
_atom_sites_solution_hydrogens geom
_atom_sites_solution_primary direct
_atom_sites_solution_secondary difmap
_audit_creation_method SHELXL-97
_audit_update_record
;
2015-04-08 deposited with the CCDC.
2016-03-09 downloaded from the CCDC.
;
_cell_angle_alpha 85.883(5)
_cell_angle_beta 86.565(6)
_cell_angle_gamma 75.600(6)
_cell_formula_units_Z 2
_cell_length_a 6.4770(5)
_cell_length_b 10.5840(11)
_cell_length_c 12.7780(14)
_cell_measurement_reflns_used 2369
_cell_measurement_temperature 200(2)
_cell_measurement_theta_max 24.14
_cell_measurement_theta_min 1.6
_cell_volume 845.45(15)
_computing_cell_refinement 'DENZO HKL2000 (Otwinowski & Minor 1997)'
_computing_data_collection 'Collect (Nonius, 2006)'
_computing_data_reduction 'DENZO HKL2000 (Otwinowski & Minor 1997)'
_computing_molecular_graphics 'Mercury 3.5'
_computing_structure_refinement 'SHELXL-97 (Sheldrick, 1997)'
_computing_structure_solution 'SHELXS-97 (Sheldrick, 1990)'
_diffrn_ambient_temperature 200(2)
_diffrn_detector_area_resol_mean 95
_diffrn_measured_fraction_theta_full 0.996
_diffrn_measured_fraction_theta_max 0.996
_diffrn_measurement_device_type 'Nonius KappaCCD'
_diffrn_measurement_method 'phi- and omega-scans'
_diffrn_radiation_monochromator graphite
_diffrn_radiation_source 'fine-focus sealed tube'
_diffrn_radiation_type MoK\a
_diffrn_radiation_wavelength 0.71073
_diffrn_reflns_av_R_equivalents 0.0470
_diffrn_reflns_av_sigmaI/netI 0.0285
_diffrn_reflns_limit_h_max 7
_diffrn_reflns_limit_h_min 0
_diffrn_reflns_limit_k_max 11
_diffrn_reflns_limit_k_min -10
_diffrn_reflns_limit_l_max 14
_diffrn_reflns_limit_l_min -14
_diffrn_reflns_number 2442
_diffrn_reflns_theta_full 24.14
_diffrn_reflns_theta_max 24.14
_diffrn_reflns_theta_min 1.60
_diffrn_standards_decay_% none
_diffrn_standards_interval_count none
_diffrn_standards_interval_time none
_diffrn_standards_number none
_exptl_absorpt_coefficient_mu 0.252
_exptl_absorpt_correction_T_max 0.9590
_exptl_absorpt_correction_T_min 0.9451
_exptl_absorpt_correction_type multi-scan
_exptl_absorpt_process_details
;
'HKL Denzo and Scalepack (Otwinowski & Minor 1997)' 
;
_exptl_crystal_colour colorless
_exptl_crystal_density_diffrn 1.522
_exptl_crystal_density_method 'not measured'
_exptl_crystal_description block
_exptl_crystal_F_000 404
_exptl_crystal_recrystallization_method 'Re-crystallisation from solvent: MeOH'
_exptl_crystal_size_max 0.27
_exptl_crystal_size_mid 0.24
_exptl_crystal_size_min 0.21
_refine_diff_density_max 0.787
_refine_diff_density_min -0.572
_refine_diff_density_rms 0.091
_refine_ls_extinction_method none
_refine_ls_goodness_of_fit_ref 1.208
_refine_ls_hydrogen_treatment constr
_refine_ls_matrix_type full
_refine_ls_number_parameters 226
_refine_ls_number_reflns 2442
_refine_ls_number_restraints 0
_refine_ls_restrained_S_all 1.208
_refine_ls_R_factor_all 0.0892
_refine_ls_R_factor_gt 0.0834
_refine_ls_shift/su_max 0.000
_refine_ls_shift/su_mean 0.000
_refine_ls_structure_factor_coef Fsqd
_refine_ls_weighting_details 'calc w=1/[\s^2^(Fo^2^)+(0.0507P)^2^+3.8689P] where P=(Fo^2^+2Fc^2^)/3'
_refine_ls_weighting_scheme calc
_refine_ls_wR_factor_gt 0.2142
_refine_ls_wR_factor_ref 0.2240
_reflns_number_gt 2270
_reflns_number_total 2442
_reflns_threshold_expression >2sigma(I)
_cod_data_source_file c6cp00442c2.cif
_cod_data_source_block Ofer10
_cod_depositor_comments 'Adding full bibliography for 7224567--7224568.cif.'
_cod_original_cell_volume 845.45(14)
_cod_database_code 7224567

loop_
_symmetry_equiv_pos_as_xyz
'x, y, z'
'-x, -y, -z'

loop_
_atom_site_label
_atom_site_type_symbol
_atom_site_fract_x
_atom_site_fract_y
_atom_site_fract_z
_atom_site_U_iso_or_equiv
_atom_site_adp_type
_atom_site_occupancy
_atom_site_symmetry_multiplicity
_atom_site_calc_flag
_atom_site_refinement_flags
S1 S 0.3466(2) 0.87216(16) 0.23469(12) 0.0437(5) Uani 1 1 d .
O1 O 1.2640(6) 0.4129(4) 0.1082(3) 0.0437(11) Uani 1 1 d .
O2 O 0.5157(8) 0.8881(7) 0.2931(5) 0.090(2) Uani 1 1 d .
N1 N 0.9992(7) 0.3206(4) 0.0590(3) 0.0347(11) Uani 1 1 d .
N2 N 0.9146(7) 0.4792(4) 0.1686(4) 0.0363(11) Uani 1 1 d .
N3 N 0.6495(7) 0.3723(4) 0.2545(3) 0.0309(10) Uani 1 1 d .
N4 N 0.7094(7) 0.2276(4) 0.1317(3) 0.0300(10) Uani 1 1 d .
N5 N 0.5700(8) 0.1659(5) 0.2938(4) 0.0396(12) Uani 1 1 d .
H5 H 0.5375 0.1017 0.2634 0.048 Uiso 1 1 calc R
C1 C 1.0788(8) 0.4045(5) 0.1121(4) 0.0331(12) Uani 1 1 d .
C2 C 0.9445(10) 0.5679(6) 0.2443(5) 0.0437(14) Uani 1 1 d .
H2A H 0.8056 0.6121 0.2754 0.066 Uiso 0.50 1 calc PR
H2B H 1.0134 0.6330 0.2091 0.066 Uiso 0.50 1 calc PR
H2C H 1.0349 0.5186 0.2997 0.066 Uiso 0.50 1 calc PR
H2D H 0.9285 0.5373 0.3190 0.066 Uiso 0.50 1 d PR
H2E H 1.0738 0.5741 0.2335 0.066 Uiso 0.50 1 d PR
H2F H 0.8457 0.6425 0.2280 0.066 Uiso 0.50 1 d PR
C3 C 0.7181(8) 0.4421(5) 0.1595(4) 0.0321(12) Uani 1 1 d .
H3 H 0.6019 0.5185 0.1361 0.038 Uiso 1 1 calc R
C4 C 0.5197(10) 0.4500(6) 0.3353(5) 0.0473(16) Uani 1 1 d .
H4A H 0.5597 0.5332 0.3368 0.071 Uiso 0.50 1 calc PR
H4B H 0.5434 0.4022 0.4039 0.071 Uiso 0.50 1 calc PR
H4C H 0.3686 0.4668 0.3197 0.071 Uiso 0.50 1 calc PR
H4D H 0.4644 0.5269 0.2992 0.071 Uiso 0.50 1 d PR
H4E H 0.6032 0.4564 0.3919 0.071 Uiso 0.50 1 d PR
H4F H 0.4120 0.4166 0.3622 0.071 Uiso 0.50 1 d PR
C5 C 0.6393(8) 0.2521(5) 0.2302(4) 0.0309(12) Uani 1 1 d .
C6 C 0.7187(10) 0.1067(6) 0.0829(5) 0.0437(14) Uani 1 1 d .
H6A H 0.7768 0.1120 0.0106 0.066 Uiso 1 1 calc R
H6B H 0.5748 0.0927 0.0825 0.066 Uiso 1 1 calc R
H6C H 0.8107 0.0338 0.1226 0.066 Uiso 1 1 calc R
C7 C 0.7727(8) 0.3390(5) 0.0774(4) 0.0318(12) Uani 1 1 d .
H7 H 0.7012 0.3605 0.0124 0.038 Uiso 1 1 d R
C8 C 1.1271(10) 0.2328(6) -0.0155(5) 0.0432(14) Uani 1 1 d .
H8A H 1.2766 0.2364 -0.0140 0.065 Uiso 0.50 1 calc PR
H8B H 1.0756 0.2592 -0.0862 0.065 Uiso 0.50 1 calc PR
H8C H 1.1156 0.1433 0.0035 0.065 Uiso 0.50 1 calc PR
H8D H 1.2371 0.2738 -0.0507 0.065 Uiso 0.50 1 d PR
H8E H 1.2292 0.1369 0.0284 0.065 Uiso 0.50 1 d PR
H8F H 1.0335 0.2002 -0.0697 0.065 Uiso 0.50 1 d PR
C9 C 0.5408(9) 0.1638(6) 0.4070(4) 0.0428(14) Uani 1 1 d .
H9A H 0.6220 0.2217 0.4337 0.051 Uiso 1 1 calc R
H9B H 0.6029 0.0740 0.4360 0.051 Uiso 1 1 calc R
C10 C 0.3158(10) 0.2052(6) 0.4473(5) 0.0456(15) Uani 1 1 d .
H10 H 0.2831 0.2102 0.5214 0.055 Uiso 1 1 d R
C11 C 0.1496(11) 0.2378(7) 0.3905(6) 0.0593(18) Uani 1 1 d .
H11A H 0.0084 0.2637 0.4220 0.071 Uiso 1 1 d R
H11B H 0.1695 0.2353 0.3155 0.071 Uiso 1 1 d R
O3 O 0.2505(11) 0.9924(5) 0.1744(4) 0.0860(19) Uani 1 1 d .
O4 O 0.3763(7) 0.7580(4) 0.1779(3) 0.0506(11) Uani 1 1 d .
C12 C 0.1385(10) 0.8591(6) 0.3318(5) 0.0473(16) Uani 1 1 d .
F1 F 0.0971(7) 0.9530(4) 0.3977(3) 0.0704(13) Uani 1 1 d .
F2 F -0.0394(6) 0.8592(5) 0.2885(4) 0.0863(16) Uani 1 1 d .
F3 F 0.1971(9) 0.7450(4) 0.3897(3) 0.0896(17) Uani 1 1 d .

loop_
_atom_site_aniso_label
_atom_site_aniso_U_11
_atom_site_aniso_U_22
_atom_site_aniso_U_33
_atom_site_aniso_U_23
_atom_site_aniso_U_13
_atom_site_aniso_U_12
S1 0.0378(9) 0.0511(10) 0.0477(9) -0.0129(7) 0.0087(6) -0.0213(7)
O1 0.027(2) 0.050(2) 0.056(3) 0.006(2) -0.0029(18) -0.0163(18)
O2 0.039(3) 0.135(5) 0.108(5) -0.042(4) -0.006(3) -0.034(3)
N1 0.028(2) 0.039(3) 0.039(3) -0.001(2) 0.0036(19) -0.013(2)
N2 0.032(2) 0.032(2) 0.049(3) -0.006(2) 0.000(2) -0.015(2)
N3 0.028(2) 0.028(2) 0.038(3) -0.0035(19) 0.0022(19) -0.0106(18)
N4 0.030(2) 0.028(2) 0.034(2) -0.0011(19) 0.0035(19) -0.0116(18)
N5 0.044(3) 0.036(3) 0.044(3) -0.002(2) 0.007(2) -0.021(2)
C1 0.028(3) 0.034(3) 0.038(3) 0.010(2) -0.006(2) -0.011(2)
C2 0.044(3) 0.038(3) 0.054(4) -0.007(3) -0.006(3) -0.018(3)
C3 0.027(3) 0.028(3) 0.042(3) 0.006(2) -0.003(2) -0.010(2)
C4 0.048(4) 0.041(3) 0.054(4) -0.010(3) 0.017(3) -0.015(3)
C5 0.022(3) 0.033(3) 0.040(3) 0.000(2) -0.001(2) -0.011(2)
C6 0.054(4) 0.040(3) 0.043(3) -0.008(3) 0.000(3) -0.023(3)
C7 0.028(3) 0.036(3) 0.033(3) 0.006(2) -0.005(2) -0.013(2)
C8 0.045(3) 0.041(3) 0.044(3) -0.006(3) 0.009(3) -0.011(3)
C9 0.045(3) 0.048(4) 0.037(3) 0.009(3) -0.003(3) -0.016(3)
C10 0.053(4) 0.046(4) 0.039(3) 0.004(3) 0.007(3) -0.018(3)
C11 0.045(4) 0.063(5) 0.068(5) 0.005(4) 0.011(3) -0.016(3)
O3 0.137(5) 0.046(3) 0.066(3) 0.017(3) 0.014(3) -0.016(3)
O4 0.059(3) 0.045(2) 0.048(2) -0.013(2) 0.017(2) -0.014(2)
C12 0.049(4) 0.047(4) 0.050(4) -0.015(3) 0.010(3) -0.019(3)
F1 0.087(3) 0.064(3) 0.066(3) -0.033(2) 0.032(2) -0.030(2)
F2 0.037(2) 0.115(4) 0.118(4) -0.048(3) 0.011(2) -0.033(2)
F3 0.151(5) 0.055(3) 0.058(3) 0.006(2) 0.033(3) -0.027(3)

loop_
_atom_type_symbol
_atom_type_description
_atom_type_scat_dispersion_real
_atom_type_scat_dispersion_imag
_atom_type_scat_source
S S 0.1246 0.1234 'International Tables Vol C Tables 4.2.6.8 and 6.1.1.4'
O O 0.0106 0.0060 'International Tables Vol C Tables 4.2.6.8 and 6.1.1.4'
N N 0.0061 0.0033 'International Tables Vol C Tables 4.2.6.8 and 6.1.1.4'
C C 0.0033 0.0016 'International Tables Vol C Tables 4.2.6.8 and 6.1.1.4'
F F 0.0171 0.0103 'International Tables Vol C Tables 4.2.6.8 and 6.1.1.4'
H H 0.0000 0.0000 'International Tables Vol C Tables 4.2.6.8 and 6.1.1.4'

loop_
_geom_angle_atom_site_label_1
_geom_angle_atom_site_label_2
_geom_angle_atom_site_label_3
_geom_angle
O2 S1 O4 118.9(3)
O2 S1 O3 111.1(4)
O4 S1 O3 113.7(3)
O2 S1 C12 104.6(3)
O4 S1 C12 104.1(3)
O3 S1 C12 102.3(3)
C1 N1 C7 112.4(4)
C1 N1 C8 123.0(4)
C7 N1 C8 124.3(4)
C1 N2 C3 112.2(4)
C1 N2 C2 123.0(5)
C3 N2 C2 123.7(5)
C5 N3 C4 126.2(4)
C5 N3 C3 109.1(4)
C4 N3 C3 118.0(4)
C5 N4 C6 124.8(4)
C5 N4 C7 111.6(4)
C6 N4 C7 123.6(4)
C5 N5 C9 128.1(5)
C5 N5 H5 115.9
C9 N5 H5 115.9
O1 C1 N2 125.9(5)
O1 C1 N1 126.2(5)
N2 C1 N1 108.0(4)
N2 C2 H2A 109.5
N2 C2 H2B 109.5
H2A C2 H2B 109.5
N2 C2 H2C 109.5
H2A C2 H2C 109.5
H2B C2 H2C 109.5
N2 C2 H2D 114.9
H2A C2 H2D 68.9
H2B C2 H2D 133.3
H2C C2 H2D 41.7
N2 C2 H2E 105.4
H2A C2 H2E 142.8
H2B C2 H2E 44.8
H2C C2 H2E 69.3
H2D C2 H2E 107.3
N2 C2 H2F 103.4
H2A C2 H2F 45.3
H2B C2 H2F 69.8
H2C C2 H2F 144.7
H2D C2 H2F 111.8
H2E C2 H2F 114.0
N2 C3 N3 114.3(4)
N2 C3 C7 103.9(4)
N3 C3 C7 104.2(4)
N2 C3 H3 111.3
N3 C3 H3 111.3
C7 C3 H3 111.3
N3 C4 H4A 109.5
N3 C4 H4B 109.5
H4A C4 H4B 109.5
N3 C4 H4C 109.5
H4A C4 H4C 109.5
H4B C4 H4C 109.5
N3 C4 H4D 102.4
H4A C4 H4D 51.5
H4B C4 H4D 147.4
H4C C4 H4D 64.2
N3 C4 H4E 110.8
H4A C4 H4E 64.8
H4B C4 H4E 47.1
H4C C4 H4E 138.6
H4D C4 H4E 114.8
N3 C4 H4F 113.2
H4A C4 H4F 136.3
H4B C4 H4F 64.5
H4C C4 H4F 46.7
H4D C4 H4F 108.8
H4E C4 H4F 107.0
N5 C5 N4 122.2(5)
N5 C5 N3 125.9(5)
N4 C5 N3 111.8(4)
N4 C6 H6A 109.5
N4 C6 H6B 109.5
H6A C6 H6B 109.5
N4 C6 H6C 109.5
H6A C6 H6C 109.5
H6B C6 H6C 109.5
N1 C7 N4 114.4(4)
N1 C7 C3 103.1(4)
N4 C7 C3 102.8(4)
N1 C7 H7 110.4
N4 C7 H7 109.2
C3 C7 H7 116.8
N1 C8 H8A 109.5
N1 C8 H8B 109.5
H8A C8 H8B 109.5
N1 C8 H8C 109.5
H8A C8 H8C 109.5
H8B C8 H8C 109.5
N1 C8 H8D 109.3
H8A C8 H8D 36.4
H8B C8 H8D 75.9
H8C C8 H8D 135.9
N1 C8 H8E 111.0
H8A C8 H8E 69.5
H8B C8 H8E 137.0
H8C C8 H8E 42.3
H8D C8 H8E 103.4
N1 C8 H8F 113.3
H8A C8 H8F 135.1
H8B C8 H8F 42.7
H8C C8 H8F 68.4
H8D C8 H8F 113.2
H8E C8 H8F 106.2
N5 C9 C10 115.1(5)
N5 C9 H9A 108.5
C10 C9 H9A 108.5
N5 C9 H9B 108.5
C10 C9 H9B 108.5
H9A C9 H9B 107.5
C11 C10 C9 125.7(6)
C11 C10 H10 113.9
C9 C10 H10 120.4
C10 C11 H11A 121.2
C10 C11 H11B 118.9
H11A C11 H11B 120.0
F2 C12 F1 107.9(5)
F2 C12 F3 107.0(6)
F1 C12 F3 106.9(5)
F2 C12 S1 111.7(5)
F1 C12 S1 113.4(4)
F3 C12 S1 109.7(4)

loop_
_geom_bond_atom_site_label_1
_geom_bond_atom_site_label_2
_geom_bond_distance
S1 O2 1.412(5)
S1 O4 1.420(4)
S1 O3 1.457(5)
S1 C12 1.800(6)
O1 C1 1.223(6)
N1 C1 1.368(7)
N1 C7 1.438(7)
N1 C8 1.451(7)
N2 C1 1.359(7)
N2 C3 1.436(7)
N2 C2 1.449(7)
N3 C5 1.349(7)
N3 C4 1.457(7)
N3 C3 1.479(7)
N4 C5 1.333(7)
N4 C6 1.449(7)
N4 C7 1.459(6)
N5 C5 1.322(7)
N5 C9 1.447(7)
N5 H5 0.8800
C2 H2A 0.9800
C2 H2B 0.9800
C2 H2C 0.9800
C2 H2D 0.9930
C2 H2E 0.8579
C2 H2F 0.9043
C3 C7 1.531(8)
C3 H3 1.0000
C4 H4A 0.9800
C4 H4B 0.9800
C4 H4C 0.9800
C4 H4D 0.9077
C4 H4E 0.9447
C4 H4F 0.8981
C6 H6A 0.9800
C6 H6B 0.9800
C6 H6C 0.9800
C7 H7 0.9601
C8 H8A 0.9800
C8 H8B 0.9800
C8 H8C 0.9800
C8 H8D 0.9929
C8 H8E 1.1874
C8 H8F 1.0754
C9 C10 1.485(9)
C9 H9A 0.9900
C9 H9B 0.9900
C10 C11 1.296(9)
C10 H10 0.9600
C11 H11A 0.9599
C11 H11B 0.9600
C12 F2 1.307(8)
C12 F1 1.315(7)
C12 F3 1.352(8)
